data_7057271
loop_
_publ_author_name
'Burianova, Valeria K.'
'Bolotin, Dmitrii S.'
'Mikherdov, Alexander S.'
'Novikov, Alexander S.'
'Mokolokolo, Pennie Petrus'
'Roodt, Andreas'
'Boyarskiy, Vadim P.'
'Dar&#x2019;in, Dmitry'
'Krasavin, Mikhail'
'Suslonov, Vitalii V.'
'Zhdanov, Andrey P.'
'Zhizhin, Konstantin Yu.'
'Kuznetsov, Nikolay T.'

_publ_section_title
;
 Mechanism of generation of closo-decaborato amidrazones. Intramolecular
 non-covalent B--H&#x22EF;\p(Ph) interaction determines stabilization of
 the configuration around the amidrazone C&#xE001;N bond
;
_journal_issue 11
_journal_name_full 'New Journal of Chemistry'
_journal_page_first 8693
_journal_paper_doi 10.1039/C8NJ01018H
_journal_volume 42
_journal_year 2018
_chemical_formula_moiety 'C16 H26 B10 N3, C25 H22 P, C2 H3 N'
_chemical_formula_sum 'C43 H51 B10 N4 P'
_chemical_formula_weight 762.94
_space_group_crystal_system triclinic
_space_group_IT_number 2
_space_group_name_Hall '-P 1'
_space_group_name_H-M_alt 'P -1'
_symmetry_space_group_name_Hall '-P 1'
_symmetry_space_group_name_H-M 'P -1'
_atom_sites_solution_hydrogens geom
_atom_sites_solution_primary iterative
_audit_creation_date 2017-03-03
_audit_creation_method
;
Olex2 1.2
(compiled 2017.03.02 svn.r3394 for OlexSys, GUI svn.r5324)
;
_audit_update_record
;
2017-07-21 deposited with the CCDC.
2018-04-11 downloaded from the CCDC.
;
_cell_angle_alpha 83.712(4)
_cell_angle_beta 80.129(5)
_cell_angle_gamma 71.574(4)
_cell_formula_units_Z 2
_cell_length_a 12.8766(7)
_cell_length_b 12.9464(4)
_cell_length_c 13.7638(7)
_cell_measurement_reflns_used 12337
_cell_measurement_temperature 100(2)
_cell_measurement_theta_max 30.6930
_cell_measurement_theta_min 3.2150
_cell_volume 2140.88(18)
_computing_cell_refinement
;
CrysAlisPro, Agilent Technologies,
Version 1.171.36.32 (release 02-08-2013 CrysAlis171 .NET)
(compiled Aug  2 2013,16:46:58)
;
_computing_data_collection
;
CrysAlisPro, Agilent Technologies,
Version 1.171.36.32 (release 02-08-2013 CrysAlis171 .NET)
(compiled Aug  2 2013,16:46:58)
;
_computing_data_reduction
;
CrysAlisPro, Agilent Technologies,
Version 1.171.36.32 (release 02-08-2013 CrysAlis171 .NET)
(compiled Aug  2 2013,16:46:58)
;
_computing_molecular_graphics 'Olex2 (Dolomanov et al., 2009)'
_computing_publication_material 'Olex2 (Dolomanov et al., 2009)'
_computing_structure_refinement 'ShelXL (Sheldrick, 2015)'
_computing_structure_solution
;
Superflip (Palatinus & Chapuis, 2007;Palatinus & van der Lee, 2008;
Palatinus et al., 2012)
;
_diffrn_ambient_temperature 100(2)
_diffrn_detector_area_resol_mean 16.2096
_diffrn_measured_fraction_theta_full 0.999
_diffrn_measured_fraction_theta_max 0.999
_diffrn_measurement_details
;
#__ type_ start__ end____ width___ exp.time_
  1 omega  -85.00   -3.00   1.0000   14.0000
omega____ theta____ kappa____ phi______ frames
    -      -22.5803  -57.0000  120.0000 82

#__ type_ start__ end____ width___ exp.time_
  2 omega  -78.00  -52.00   1.0000   14.0000
omega____ theta____ kappa____ phi______ frames
    -      -22.5803  178.0000   30.0000 26

#__ type_ start__ end____ width___ exp.time_
  3 omega  -34.00   46.00   1.0000   14.0000
omega____ theta____ kappa____ phi______ frames
    -      -22.5803   57.0000    0.0000 80

#__ type_ start__ end____ width___ exp.time_
  4 omega  -89.00   21.00   1.0000   14.0000
omega____ theta____ kappa____ phi______ frames
    -      -22.5803  -19.0000 -180.0000 110

#__ type_ start__ end____ width___ exp.time_
  5 omega  -83.00  -10.00   1.0000   14.0000
omega____ theta____ kappa____ phi______ frames
    -      -22.5803  130.0000   14.0000 73

#__ type_ start__ end____ width___ exp.time_
  6 omega   39.00   84.00   1.0000   14.0000
omega____ theta____ kappa____ phi______ frames
    -       23.5178 -130.0000  -57.0000 45

#__ type_ start__ end____ width___ exp.time_
  7 omega   10.00   36.00   1.0000   14.0000
omega____ theta____ kappa____ phi______ frames
    -       23.5178 -130.0000  -57.0000 26

#__ type_ start__ end____ width___ exp.time_
  8 omega  -93.00    7.00   1.0000   14.0000
omega____ theta____ kappa____ phi______ frames
    -      -22.5803  -77.0000   30.0000 100

#__ type_ start__ end____ width___ exp.time_
  9 omega  -30.00    7.00   1.0000   14.0000
omega____ theta____ kappa____ phi______ frames
    -      -22.5803  -77.0000 -180.0000 37

#__ type_ start__ end____ width___ exp.time_
 10 omega  -42.00   45.00   1.0000   14.0000
omega____ theta____ kappa____ phi______ frames
    -       23.5178  -57.0000  150.0000 87

#__ type_ start__ end____ width___ exp.time_
 11 omega  -49.00   35.00   1.0000   14.0000
omega____ theta____ kappa____ phi______ frames
    -       23.5178  -38.0000 -120.0000 84

#__ type_ start__ end____ width___ exp.time_
 12 omega    3.00   74.00   1.0000   14.0000
omega____ theta____ kappa____ phi______ frames
    -       23.5178   57.0000  -30.0000 71
;
_diffrn_measurement_device_type 'Xcalibur, Eos'
_diffrn_measurement_method '\w scans'
_diffrn_orient_matrix_UB_11 -0.0144573000
_diffrn_orient_matrix_UB_12 0.0087819000
_diffrn_orient_matrix_UB_13 -0.0483575000
_diffrn_orient_matrix_UB_21 -0.0560675000
_diffrn_orient_matrix_UB_22 0.0064511000
_diffrn_orient_matrix_UB_23 0.0200794000
_diffrn_orient_matrix_UB_31 -0.0095396000
_diffrn_orient_matrix_UB_32 0.0568142000
_diffrn_orient_matrix_UB_33 0.0020357000
_diffrn_radiation_monochromator graphite
_diffrn_radiation_type MoK\a
_diffrn_radiation_wavelength 0.71073
_diffrn_reflns_av_R_equivalents 0.0262
_diffrn_reflns_av_unetI/netI 0.0257
_diffrn_reflns_Laue_measured_fraction_full 0.999
_diffrn_reflns_Laue_measured_fraction_max 0.999
_diffrn_reflns_limit_h_max 16
_diffrn_reflns_limit_h_min -16
_diffrn_reflns_limit_k_max 16
_diffrn_reflns_limit_k_min -16
_diffrn_reflns_limit_l_max 17
_diffrn_reflns_limit_l_min -17
_diffrn_reflns_number 35574
_diffrn_reflns_point_group_measured_fraction_full 0.999
_diffrn_reflns_point_group_measured_fraction_max 0.999
_diffrn_reflns_theta_full 25.242
_diffrn_reflns_theta_max 27.499
_diffrn_reflns_theta_min 2.682
_diffrn_source 'Enhance (Mo) X-ray Source'
_exptl_absorpt_coefficient_mu 0.101
_exptl_absorpt_correction_T_max 1.00000
_exptl_absorpt_correction_T_min 0.87164
_exptl_absorpt_correction_type multi-scan
_exptl_absorpt_process_details
;
CrysAlisPro, Agilent Technologies,
Version 1.171.36.32 (release 02-08-2013 CrysAlis171 .NET)
(compiled Aug  2 2013,16:46:58)
Empirical absorption correction using spherical harmonics,
 implemented in SCALE3 ABSPACK scaling algorithm.
;
_exptl_crystal_colour 'clear colourless'
_exptl_crystal_colour_lustre clear
_exptl_crystal_colour_primary colourless
_exptl_crystal_density_diffrn 1.184
_exptl_crystal_description prism
_exptl_crystal_F_000 804
_exptl_crystal_size_max 0.3
_exptl_crystal_size_mid 0.2
_exptl_crystal_size_min 0.2
_refine_diff_density_max 0.393
_refine_diff_density_min -0.341
_refine_diff_density_rms 0.042
_refine_ls_extinction_method none
_refine_ls_goodness_of_fit_ref 1.032
_refine_ls_hydrogen_treatment constr
_refine_ls_matrix_type full
_refine_ls_number_parameters 525
_refine_ls_number_reflns 9820
_refine_ls_number_restraints 0
_refine_ls_restrained_S_all 1.032
_refine_ls_R_factor_all 0.0466
_refine_ls_R_factor_gt 0.0384
_refine_ls_shift/su_max 0.001
_refine_ls_shift/su_mean 0.000
_refine_ls_structure_factor_coef Fsqd
_refine_ls_weighting_details 'w=1/[\s^2^(Fo^2^)+(0.0453P)^2^+0.8956P] where P=(Fo^2^+2Fc^2^)/3'
_refine_ls_weighting_scheme calc
_refine_ls_wR_factor_gt 0.0952
_refine_ls_wR_factor_ref 0.1008
_reflns_Friedel_coverage 0.000
_reflns_number_gt 8461
_reflns_number_total 9820
_reflns_threshold_expression 'I > 2\s(I)'
_cod_data_source_file c8nj01018h2.cif
_cod_data_source_block phch3pph3_3g
_cod_depositor_comments 'Adding full bibliography for 7057270--7057276.cif.'
_cod_original_cell_volume 2140.87(19)
_cod_database_code 7057271
_shelx_shelxl_version_number 2014/7
_chemical_oxdiff_formula 'P B10 N3 C16'
_shelx_space_group_comment
;
The symmetry employed for this shelxl refinement is uniquely defined
by the following loop, which should always be used as a source of
symmetry information in preference to the above space-group names.
They are only intended as comments.
;
_reflns_odcompleteness_completeness 99.91
_reflns_odcompleteness_iscentric 1
_reflns_odcompleteness_theta 28.51
_olex2_refinement_description
;
1. Fixed Uiso
 At 1.2 times of:
  All B(H) groups, All C(H) groups, All C(H,H) groups, All N(H) groups
 At 1.5 times of:
  All C(H,H,H) groups
2.a Secondary CH2 refined with riding coordinates:
 C2(H2A,H2B), C1A(H1AA,H1AB)
2.b Aromatic/amide H refined with riding coordinates:
 N1(H1), N2(H2), C6(H6), C7(H7), C8(H8), C9(H9), C10(H10), C12(H12), C13(H13),
 C14(H14), C15(H15), C16(H16), C3A(H3AA), C4A(H4A), C5A(H5A), C6A(H6AA),
 C7A(H7AA), C9A(H9AA), C10A(H10B), C11A(H11A), C12A(H12A), C13A(H13A),
 C15A(H15A), C16A(H16A), C17A(H17A), C18A(H18A), C19A(H19A), C21A(H21A),
 C22A(H22A), C23A(H23A), C24A(H24A), C25A(H25A)
2.c Idealised Me refined as rotating group:
 C3(H3A,H3B,H3C), C2S(H2SA,H2SB,H2SC)
2.d Boron cage BH refined with riding coordinates:
 B1(H1A), B3(H3), B4(H4), B5(H5), B6(H6A), B7(H7A), B8(H8A), B9(H9A), B10(H10A)
;
_olex2_submission_special_instructions 'No special instructions were received'

loop_
_space_group_symop_operation_xyz
'x, y, z'
'-x, -y, -z'

loop_
_atom_site_label
_atom_site_type_symbol
_atom_site_fract_x
_atom_site_fract_y
_atom_site_fract_z
_atom_site_U_iso_or_equiv
_atom_site_adp_type
_atom_site_occupancy
_atom_site_site_symmetry_order
_atom_site_calc_flag
_atom_site_refinement_flags_posn
N1 N 0.11261(8) 0.41422(8) 0.10070(7) 0.0161(2) Uani 1 1 d .
H1 H 0.0658 0.4781 0.0866 0.019 Uiso 1 1 calc R
N2 N 0.22390(9) 0.31023(8) 0.21041(7) 0.0171(2) Uani 1 1 d .
H2 H 0.2507 0.2570 0.1698 0.021 Uiso 1 1 calc R
N3 N 0.25657(9) 0.29925(8) 0.30202(7) 0.0165(2) Uani 1 1 d .
C1 C 0.14967(10) 0.40467(9) 0.18434(9) 0.0156(2) Uani 1 1 d .
C2 C 0.11524(11) 0.49839(10) 0.25022(9) 0.0191(2) Uani 1 1 d .
H2A H 0.0989 0.4717 0.3196 0.023 Uiso 1 1 calc R
H2B H 0.0469 0.5528 0.2317 0.023 Uiso 1 1 calc R
C3 C 0.20635(13) 0.55228(12) 0.24133(11) 0.0317(3) Uani 1 1 d .
H3A H 0.2251 0.5754 0.1721 0.048 Uiso 1 1 calc GR
H3B H 0.2721 0.5001 0.2647 0.048 Uiso 1 1 calc GR
H3C H 0.1804 0.6160 0.2815 0.048 Uiso 1 1 calc GR
C4 C 0.32773(10) 0.20846(9) 0.32525(8) 0.0148(2) Uani 1 1 d .
C5 C 0.35747(10) 0.19825(9) 0.42609(8) 0.0151(2) Uani 1 1 d .
C6 C 0.27940(10) 0.25131(10) 0.50304(9) 0.0177(2) Uani 1 1 d .
H6 H 0.2077 0.2943 0.4903 0.021 Uiso 1 1 calc R
C7 C 0.30621(11) 0.24151(10) 0.59776(9) 0.0197(2) Uani 1 1 d .
H7 H 0.2524 0.2764 0.6500 0.024 Uiso 1 1 calc R
C8 C 0.41214(11) 0.18041(10) 0.61617(9) 0.0198(2) Uani 1 1 d .
H8 H 0.4307 0.1741 0.6809 0.024 Uiso 1 1 calc R
C9 C 0.49038(10) 0.12884(10) 0.54020(9) 0.0196(2) Uani 1 1 d .
H9 H 0.5629 0.0884 0.5527 0.024 Uiso 1 1 calc R
C10 C 0.46303(10) 0.13603(10) 0.44551(9) 0.0171(2) Uani 1 1 d .
H10 H 0.5162 0.0986 0.3941 0.021 Uiso 1 1 calc R
C11 C 0.37851(10) 0.11557(9) 0.25941(8) 0.0150(2) Uani 1 1 d .
C12 C 0.47418(10) 0.11110(10) 0.19232(9) 0.0202(2) Uani 1 1 d .
H12 H 0.5071 0.1679 0.1881 0.024 Uiso 1 1 calc R
C13 C 0.52155(11) 0.02400(11) 0.13166(9) 0.0230(3) Uani 1 1 d .
H13 H 0.5871 0.0209 0.0867 0.028 Uiso 1 1 calc R
C14 C 0.47303(11) -0.05787(10) 0.13692(10) 0.0232(3) Uani 1 1 d .
H14 H 0.5052 -0.1171 0.0953 0.028 Uiso 1 1 calc R
C15 C 0.37760(11) -0.05400(10) 0.20271(10) 0.0232(3) Uani 1 1 d .
H15 H 0.3443 -0.1103 0.2057 0.028 Uiso 1 1 calc R
C16 C 0.33051(11) 0.03226(10) 0.26441(9) 0.0193(2) Uani 1 1 d .
H16 H 0.2656 0.0343 0.3100 0.023 Uiso 1 1 calc R
B1 B 0.25187(11) 0.31323(11) -0.06472(10) 0.0170(3) Uani 1 1 d .
H1A H 0.3182 0.3542 -0.0785 0.020 Uiso 1 1 calc R
B2 B 0.13911(11) 0.32998(10) 0.02342(9) 0.0146(2) Uani 1 1 d .
B3 B 0.12835(11) 0.34795(11) -0.10776(9) 0.0144(2) Uani 1 1 d .
H3 H 0.1065 0.4231 -0.1583 0.017 Uiso 1 1 calc R
B4 B 0.23333(11) 0.21500(11) -0.12568(10) 0.0166(3) Uani 1 1 d .
H4 H 0.2958 0.1829 -0.1912 0.020 Uiso 1 1 calc R
B5 B 0.24489(11) 0.19813(11) 0.00583(10) 0.0169(3) Uani 1 1 d .
H5 H 0.3161 0.1534 0.0463 0.020 Uiso 1 1 calc R
B6 B 0.02106(11) 0.31178(10) -0.01942(10) 0.0149(2) Uani 1 1 d .
H6A H -0.0632 0.3722 -0.0039 0.018 Uiso 1 1 calc R
B7 B 0.08770(11) 0.23028(11) -0.12581(10) 0.0164(3) Uani 1 1 d .
H7A H 0.0569 0.2252 -0.1959 0.020 Uiso 1 1 calc R
B8 B 0.17029(12) 0.12366(11) -0.04498(10) 0.0174(3) Uani 1 1 d .
H8A H 0.2055 0.0332 -0.0504 0.021 Uiso 1 1 calc R
B9 B 0.10347(12) 0.20580(10) 0.06090(10) 0.0169(3) Uani 1 1 d .
H9A H 0.0850 0.1815 0.1411 0.020 Uiso 1 1 calc R
B10 B 0.03021(12) 0.17752(11) -0.01852(11) 0.0195(3) Uani 1 1 d .
H10A H -0.0361 0.1366 -0.0047 0.023 Uiso 1 1 calc R
P1A P 0.69937(2) 0.33987(2) 0.23987(2) 0.01426(8) Uani 1 1 d .
C1A C 0.82394(10) 0.38167(10) 0.21660(9) 0.0185(2) Uani 1 1 d .
H1AA H 0.8789 0.3346 0.1677 0.022 Uiso 1 1 calc R
H1AB H 0.8059 0.4577 0.1880 0.022 Uiso 1 1 calc R
C2A C 0.87404(10) 0.37441(10) 0.30978(9) 0.0178(2) Uani 1 1 d .
C3A C 0.83484(11) 0.45841(11) 0.37466(10) 0.0216(3) Uani 1 1 d .
H3AA H 0.7788 0.5231 0.3586 0.026 Uiso 1 1 calc R
C4A C 0.87745(11) 0.44794(12) 0.46277(10) 0.0256(3) Uani 1 1 d .
H4A H 0.8502 0.5054 0.5066 0.031 Uiso 1 1 calc R
C5A C 0.95940(11) 0.35423(12) 0.48698(10) 0.0262(3) Uani 1 1 d .
H5A H 0.9874 0.3468 0.5477 0.031 Uiso 1 1 calc R
C6A C 1.00028(11) 0.27121(12) 0.42186(10) 0.0258(3) Uani 1 1 d .
H6AA H 1.0575 0.2074 0.4375 0.031 Uiso 1 1 calc R
C7A C 0.95782(11) 0.28126(11) 0.33410(9) 0.0216(3) Uani 1 1 d .
H7AA H 0.9862 0.2240 0.2900 0.026 Uiso 1 1 calc R
C8A C 0.65063(10) 0.33685(10) 0.12590(9) 0.0176(2) Uani 1 1 d .
C9A C 0.72480(12) 0.28875(12) 0.04494(10) 0.0254(3) Uani 1 1 d .
H9AA H 0.8021 0.2636 0.0475 0.030 Uiso 1 1 calc R
C10A C 0.68376(13) 0.27827(12) -0.03949(10) 0.0302(3) Uani 1 1 d .
H10B H 0.7334 0.2457 -0.0950 0.036 Uiso 1 1 calc R
C11A C 0.57103(13) 0.31498(12) -0.04325(10) 0.0298(3) Uani 1 1 d .
H11A H 0.5439 0.3063 -0.1009 0.036 Uiso 1 1 calc R
C12A C 0.49783(13) 0.36406(12) 0.03624(11) 0.0295(3) Uani 1 1 d .
H12A H 0.4207 0.3902 0.0327 0.035 Uiso 1 1 calc R
C13A C 0.53693(11) 0.37514(11) 0.12117(10) 0.0233(3) Uani 1 1 d .
H13A H 0.4867 0.4086 0.1760 0.028 Uiso 1 1 calc R
C14A C 0.58907(10) 0.43502(9) 0.31272(9) 0.0160(2) Uani 1 1 d .
C15A C 0.56723(11) 0.54696(10) 0.28760(9) 0.0200(2) Uani 1 1 d .
H15A H 0.6187 0.5729 0.2417 0.024 Uiso 1 1 calc R
C16A C 0.46967(11) 0.61959(10) 0.33042(10) 0.0234(3) Uani 1 1 d .
H16A H 0.4544 0.6956 0.3137 0.028 Uiso 1 1 calc R
C17A C 0.39417(11) 0.58163(11) 0.39764(10) 0.0243(3) Uani 1 1 d .
H17A H 0.3268 0.6316 0.4254 0.029 Uiso 1 1 calc R
C18A C 0.41699(11) 0.47130(11) 0.42413(10) 0.0233(3) Uani 1 1 d .
H18A H 0.3662 0.4459 0.4714 0.028 Uiso 1 1 calc R
C19A C 0.51403(10) 0.39755(10) 0.38170(9) 0.0190(2) Uani 1 1 d .
H19A H 0.5293 0.3218 0.3996 0.023 Uiso 1 1 calc R
C20A C 0.72962(10) 0.20598(9) 0.30111(9) 0.0156(2) Uani 1 1 d .
C21A C 0.75095(10) 0.19200(10) 0.39891(9) 0.0192(2) Uani 1 1 d .
H21A H 0.7454 0.2534 0.4337 0.023 Uiso 1 1 calc R
C22A C 0.78014(11) 0.08820(11) 0.44475(10) 0.0240(3) Uani 1 1 d .
H22A H 0.7955 0.0783 0.5108 0.029 Uiso 1 1 calc R
C23A C 0.78695(12) -0.00127(11) 0.39430(11) 0.0276(3) Uani 1 1 d .
H23A H 0.8065 -0.0722 0.4262 0.033 Uiso 1 1 calc R
C24A C 0.76551(12) 0.01183(11) 0.29756(11) 0.0259(3) Uani 1 1 d .
H24A H 0.7701 -0.0499 0.2636 0.031 Uiso 1 1 calc R
C25A C 0.73734(10) 0.11542(10) 0.25044(9) 0.0197(2) Uani 1 1 d .
H25A H 0.7234 0.1246 0.1840 0.024 Uiso 1 1 calc R
N1S N 0.16808(15) -0.16848(13) 0.33497(12) 0.0502(4) Uani 1 1 d .
C1S C 0.11929(14) -0.11296(12) 0.27665(12) 0.0332(3) Uani 1 1 d .
C2S C 0.06040(15) -0.04287(13) 0.20112(13) 0.0414(4) Uani 1 1 d .
H2SA H 0.1123 -0.0154 0.1529 0.062 Uiso 1 1 calc GR
H2SB H 0.0024 0.0186 0.2318 0.062 Uiso 1 1 calc GR
H2SC H 0.0268 -0.0846 0.1677 0.062 Uiso 1 1 calc GR

loop_
_atom_site_aniso_label
_atom_site_aniso_U_11
_atom_site_aniso_U_22
_atom_site_aniso_U_33
_atom_site_aniso_U_23
_atom_site_aniso_U_13
_atom_site_aniso_U_12
N1 0.0197(5) 0.0117(5) 0.0153(5) -0.0004(4) -0.0072(4) -0.0004(4)
N2 0.0214(5) 0.0143(5) 0.0138(5) -0.0021(4) -0.0070(4) -0.0001(4)
N3 0.0201(5) 0.0168(5) 0.0131(5) 0.0005(4) -0.0061(4) -0.0047(4)
C1 0.0174(6) 0.0141(5) 0.0152(5) -0.0004(4) -0.0043(4) -0.0038(4)
C2 0.0226(6) 0.0155(6) 0.0177(6) -0.0038(4) -0.0083(5) -0.0001(5)
C3 0.0417(9) 0.0256(7) 0.0331(8) -0.0069(6) -0.0061(6) -0.0158(6)
C4 0.0158(5) 0.0153(5) 0.0143(5) 0.0012(4) -0.0035(4) -0.0061(4)
C5 0.0195(6) 0.0132(5) 0.0145(5) 0.0024(4) -0.0053(4) -0.0072(4)
C6 0.0191(6) 0.0159(6) 0.0181(6) 0.0010(4) -0.0055(5) -0.0045(5)
C7 0.0243(6) 0.0196(6) 0.0159(6) -0.0012(4) -0.0029(5) -0.0079(5)
C8 0.0262(7) 0.0232(6) 0.0142(6) 0.0041(5) -0.0075(5) -0.0127(5)
C9 0.0188(6) 0.0217(6) 0.0196(6) 0.0053(5) -0.0073(5) -0.0076(5)
C10 0.0185(6) 0.0172(6) 0.0158(6) 0.0024(4) -0.0034(4) -0.0060(5)
C11 0.0166(6) 0.0143(5) 0.0128(5) 0.0016(4) -0.0067(4) -0.0016(4)
C12 0.0175(6) 0.0223(6) 0.0209(6) 0.0009(5) -0.0048(5) -0.0056(5)
C13 0.0165(6) 0.0281(7) 0.0196(6) -0.0011(5) -0.0029(5) 0.0000(5)
C14 0.0242(7) 0.0203(6) 0.0207(6) -0.0054(5) -0.0081(5) 0.0035(5)
C15 0.0283(7) 0.0185(6) 0.0244(7) -0.0021(5) -0.0074(5) -0.0071(5)
C16 0.0208(6) 0.0192(6) 0.0179(6) -0.0004(5) -0.0026(5) -0.0065(5)
B1 0.0145(6) 0.0228(7) 0.0141(6) 0.0007(5) -0.0037(5) -0.0060(5)
B2 0.0171(6) 0.0136(6) 0.0122(6) 0.0004(5) -0.0048(5) -0.0025(5)
B3 0.0152(6) 0.0157(6) 0.0124(6) 0.0013(5) -0.0036(5) -0.0049(5)
B4 0.0149(6) 0.0206(6) 0.0117(6) -0.0015(5) -0.0019(5) -0.0017(5)
B5 0.0174(6) 0.0171(6) 0.0125(6) -0.0016(5) -0.0037(5) 0.0010(5)
B6 0.0151(6) 0.0138(6) 0.0147(6) -0.0001(5) -0.0017(5) -0.0034(5)
B7 0.0168(6) 0.0162(6) 0.0161(6) -0.0026(5) -0.0042(5) -0.0036(5)
B8 0.0210(7) 0.0142(6) 0.0144(6) -0.0019(5) -0.0022(5) -0.0016(5)
B9 0.0209(7) 0.0123(6) 0.0141(6) 0.0007(5) 0.0006(5) -0.0021(5)
B10 0.0207(7) 0.0145(6) 0.0226(7) -0.0012(5) -0.0003(5) -0.0058(5)
P1A 0.01518(15) 0.01541(15) 0.01350(14) -0.00162(11) -0.00139(11) -0.00659(11)
C1A 0.0187(6) 0.0234(6) 0.0164(6) -0.0014(5) -0.0009(5) -0.0114(5)
C2A 0.0167(6) 0.0240(6) 0.0164(6) -0.0021(5) 0.0000(4) -0.0125(5)
C3A 0.0193(6) 0.0224(6) 0.0254(6) -0.0051(5) -0.0033(5) -0.0084(5)
C4A 0.0223(7) 0.0326(7) 0.0252(7) -0.0124(5) -0.0016(5) -0.0103(5)
C5A 0.0230(7) 0.0400(8) 0.0190(6) -0.0054(5) -0.0042(5) -0.0127(6)
C6A 0.0201(6) 0.0304(7) 0.0263(7) -0.0031(5) -0.0050(5) -0.0055(5)
C7A 0.0192(6) 0.0257(6) 0.0203(6) -0.0074(5) 0.0009(5) -0.0072(5)
C8A 0.0224(6) 0.0178(6) 0.0152(5) 0.0003(4) -0.0041(5) -0.0097(5)
C9A 0.0257(7) 0.0331(7) 0.0204(6) -0.0056(5) -0.0007(5) -0.0133(6)
C10A 0.0412(8) 0.0358(8) 0.0178(6) -0.0065(6) 0.0001(6) -0.0181(7)
C11A 0.0465(9) 0.0284(7) 0.0219(7) 0.0015(5) -0.0162(6) -0.0170(6)
C12A 0.0312(8) 0.0295(7) 0.0311(7) -0.0001(6) -0.0169(6) -0.0078(6)
C13A 0.0239(7) 0.0233(6) 0.0235(6) -0.0025(5) -0.0071(5) -0.0060(5)
C14A 0.0170(6) 0.0168(6) 0.0155(5) -0.0033(4) -0.0038(4) -0.0053(4)
C15A 0.0238(6) 0.0187(6) 0.0195(6) 0.0001(5) -0.0051(5) -0.0089(5)
C16A 0.0293(7) 0.0168(6) 0.0252(7) -0.0042(5) -0.0102(5) -0.0044(5)
C17A 0.0206(6) 0.0265(7) 0.0247(7) -0.0106(5) -0.0057(5) -0.0012(5)
C18A 0.0193(6) 0.0292(7) 0.0219(6) -0.0042(5) 0.0004(5) -0.0088(5)
C19A 0.0199(6) 0.0186(6) 0.0198(6) -0.0018(5) -0.0019(5) -0.0079(5)
C20A 0.0135(5) 0.0163(5) 0.0170(6) -0.0012(4) 0.0001(4) -0.0057(4)
C21A 0.0200(6) 0.0206(6) 0.0187(6) -0.0027(5) -0.0012(5) -0.0090(5)
C22A 0.0268(7) 0.0263(7) 0.0205(6) 0.0036(5) -0.0055(5) -0.0107(5)
C23A 0.0319(7) 0.0179(6) 0.0324(7) 0.0044(5) -0.0065(6) -0.0076(5)
C24A 0.0293(7) 0.0173(6) 0.0319(7) -0.0048(5) -0.0045(6) -0.0072(5)
C25A 0.0194(6) 0.0205(6) 0.0204(6) -0.0047(5) -0.0025(5) -0.0067(5)
N1S 0.0653(11) 0.0488(9) 0.0437(9) 0.0030(7) -0.0139(8) -0.0259(8)
C1S 0.0422(9) 0.0310(8) 0.0331(8) -0.0063(6) -0.0006(7) -0.0216(7)
C2S 0.0508(10) 0.0316(8) 0.0511(10) 0.0023(7) -0.0163(8) -0.0227(7)

loop_
_atom_type_symbol
_atom_type_description
_atom_type_scat_dispersion_real
_atom_type_scat_dispersion_imag
_atom_type_scat_source
C C 0.0033 0.0016 'International Tables Vol C Tables 4.2.6.8 and 6.1.1.4'
H H 0.0000 0.0000 'International Tables Vol C Tables 4.2.6.8 and 6.1.1.4'
B B 0.0013 0.0007 'International Tables Vol C Tables 4.2.6.8 and 6.1.1.4'
N N 0.0061 0.0033 'International Tables Vol C Tables 4.2.6.8 and 6.1.1.4'
P P 0.1023 0.0942 'International Tables Vol C Tables 4.2.6.8 and 6.1.1.4'

loop_
_geom_angle_atom_site_label_1
_geom_angle_atom_site_label_2
_geom_angle_atom_site_label_3
_geom_angle
C1 N1 H1 115.5
C1 N1 B2 128.96(10)
B2 N1 H1 115.5
N3 N2 H2 120.8
C1 N2 H2 120.8
C1 N2 N3 118.34(10)
C4 N3 N2 117.26(10)
N1 C1 N2 119.29(10)
N1 C1 C2 121.19(10)
N2 C1 C2 119.47(10)
C1 C2 H2A 109.5
C1 C2 H2B 109.5
C1 C2 C3 110.77(11)
H2A C2 H2B 108.1
C3 C2 H2A 109.5
C3 C2 H2B 109.5
C2 C3 H3A 109.5
C2 C3 H3B 109.5
C2 C3 H3C 109.5
H3A C3 H3B 109.5
H3A C3 H3C 109.5
H3B C3 H3C 109.5
N3 C4 C5 115.57(10)
N3 C4 C11 124.83(10)
C5 C4 C11 119.59(10)
C6 C5 C4 120.00(11)
C10 C5 C4 120.70(11)
C10 C5 C6 119.31(11)
C5 C6 H6 119.8
C7 C6 C5 120.39(11)
C7 C6 H6 119.8
C6 C7 H7 120.1
C6 C7 C8 119.89(12)
C8 C7 H7 120.1
C7 C8 H8 119.9
C9 C8 C7 120.11(11)
C9 C8 H8 119.9
C8 C9 H9 119.9
C8 C9 C10 120.24(12)
C10 C9 H9 119.9
C5 C10 H10 120.0
C9 C10 C5 120.03(11)
C9 C10 H10 120.0
C12 C11 C4 120.66(11)
C16 C11 C4 120.10(11)
C16 C11 C12 119.24(11)
C11 C12 H12 119.8
C13 C12 C11 120.40(12)
C13 C12 H12 119.8
C12 C13 H13 120.1
C14 C13 C12 119.87(12)
C14 C13 H13 120.1
C13 C14 H14 119.9
C13 C14 C15 120.28(12)
C15 C14 H14 119.9
C14 C15 H15 119.9
C14 C15 C16 120.14(12)
C16 C15 H15 119.9
C11 C16 H16 120.0
C15 C16 C11 120.06(12)
C15 C16 H16 120.0
B2 B1 H1A 131.1
B2 B1 B3 64.68(8)
B2 B1 B5 64.91(8)
B3 B1 H1A 130.2
B3 B1 B5 99.45(10)
B4 B1 H1A 130.8
B4 B1 B2 98.18(9)
B4 B1 B3 65.31(8)
B4 B1 B5 64.92(8)
B5 B1 H1A 130.3
N1 B2 B1 120.94(10)
N1 B2 B3 130.43(10)
N1 B2 B5 132.82(10)
N1 B2 B6 115.83(10)
N1 B2 B9 117.46(10)
B1 B2 B3 57.77(7)
B1 B2 B5 57.76(8)
B1 B2 B6 113.60(9)
B1 B2 B9 113.53(9)
B3 B2 B5 91.01(8)
B6 B2 B3 60.23(7)
B6 B2 B5 103.37(9)
B9 B2 B3 103.09(9)
B9 B2 B5 60.29(7)
B9 B2 B6 61.09(7)
B1 B3 B2 57.55(7)
B1 B3 H3 117.8
B1 B3 B4 57.17(7)
B1 B3 B6 112.88(9)
B1 B3 B7 112.76(9)
B2 B3 H3 131.6
B2 B3 B4 89.21(8)
B2 B3 B6 59.67(7)
B4 B3 H3 131.4
B6 B3 H3 120.2
B6 B3 B4 101.87(9)
B7 B3 B2 101.51(9)
B7 B3 H3 120.3
B7 B3 B4 59.99(7)
B7 B3 B6 60.28(7)
B1 B4 B3 57.53(7)
B1 B4 H4 117.8
B1 B4 B5 57.83(8)
B1 B4 B7 112.63(9)
B1 B4 B8 113.07(9)
B3 B4 H4 131.0
B5 B4 B3 90.59(8)
B5 B4 H4 130.6
B7 B4 B3 59.48(7)
B7 B4 H4 120.1
B7 B4 B5 102.66(9)
B8 B4 B3 102.39(9)
B8 B4 H4 119.8
B8 B4 B5 59.88(7)
B8 B4 B7 61.03(8)
B1 B5 B2 57.33(7)
B1 B5 B4 57.25(7)
B1 B5 H5 118.0
B1 B5 B8 112.49(9)
B1 B5 B9 112.26(9)
B2 B5 H5 131.7
B4 B5 B2 89.19(8)
B4 B5 H5 131.4
B8 B5 B2 101.16(9)
B8 B5 B4 59.83(7)
B8 B5 H5 120.5
B8 B5 B9 60.09(8)
B9 B5 B2 59.33(7)
B9 B5 B4 101.53(9)
B9 B5 H5 120.6
B2 B6 B3 60.10(7)
B2 B6 H6A 120.9
B2 B6 B7 101.37(9)
B2 B6 B9 59.36(7)
B3 B6 H6A 120.3
B3 B6 B7 59.66(7)
B3 B6 B9 101.77(9)
B7 B6 H6A 131.0
B7 B6 B9 89.97(8)
B9 B6 H6A 131.3
B10 B6 B2 111.82(10)
B10 B6 B3 112.71(9)
B10 B6 H6A 118.0
B10 B6 B7 57.81(8)
B10 B6 B9 57.09(8)
B3 B7 B4 60.53(7)
B3 B7 B6 60.06(7)
B3 B7 H7A 120.0
B3 B7 B8 101.93(9)
B4 B7 B6 102.10(9)
B4 B7 H7A 120.5
B4 B7 B8 59.33(7)
B6 B7 H7A 130.8
B6 B7 B8 90.01(8)
B8 B7 H7A 131.4
B10 B7 B3 112.82(9)
B10 B7 B4 112.00(10)
B10 B7 B6 57.53(7)
B10 B7 H7A 118.1
B10 B7 B8 57.14(8)
B4 B8 B5 60.29(8)
B4 B8 B7 59.64(7)
B4 B8 H8A 120.4
B4 B8 B9 101.88(9)
B5 B8 B7 101.96(9)
B5 B8 H8A 120.0
B5 B8 B9 60.14(7)
B7 B8 H8A 131.3
B9 B8 B7 89.70(8)
B9 B8 H8A 131.1
B10 B8 B4 112.45(10)
B10 B8 B5 112.93(9)
B10 B8 B7 57.31(8)
B10 B8 H8A 117.9
B10 B8 B9 57.35(8)
B2 B9 B5 60.38(7)
B2 B9 B6 59.55(7)
B2 B9 B8 101.68(9)
B2 B9 H9A 120.6
B5 B9 B6 102.34(9)
B5 B9 H9A 120.0
B6 B9 H9A 130.9
B8 B9 B5 59.77(7)
B8 B9 B6 90.33(8)
B8 B9 H9A 131.0
B10 B9 B2 112.32(9)
B10 B9 B5 113.01(10)
B10 B9 B6 57.44(8)
B10 B9 B8 57.81(8)
B10 B9 H9A 117.8
B6 B10 B7 64.66(8)
B6 B10 B8 99.27(10)
B6 B10 H10A 130.4
B7 B10 H10A 130.5
B8 B10 B7 65.55(8)
B8 B10 H10A 130.3
B9 B10 B6 65.47(8)
B9 B10 B7 99.01(10)
B9 B10 B8 64.84(8)
B9 B10 H10A 130.5
C8A P1A C1A 110.47(6)
C8A P1A C20A 109.19(6)
C14A P1A C1A 111.25(6)
C14A P1A C8A 106.21(6)
C14A P1A C20A 110.49(5)
C20A P1A C1A 109.19(6)
P1A C1A H1AA 109.2
P1A C1A H1AB 109.2
H1AA C1A H1AB 107.9
C2A C1A P1A 112.05(8)
C2A C1A H1AA 109.2
C2A C1A H1AB 109.2
C3A C2A C1A 120.96(11)
C7A C2A C1A 120.24(11)
C7A C2A C3A 118.76(11)
C2A C3A H3AA 119.9
C4A C3A C2A 120.30(12)
C4A C3A H3AA 119.9
C3A C4A H4A 119.8
C5A C4A C3A 120.45(12)
C5A C4A H4A 119.8
C4A C5A H5A 120.2
C4A C5A C6A 119.54(12)
C6A C5A H5A 120.2
C5A C6A H6AA 119.9
C7A C6A C5A 120.16(13)
C7A C6A H6AA 119.9
C2A C7A H7AA 119.6
C6A C7A C2A 120.78(12)
C6A C7A H7AA 119.6
C9A C8A P1A 120.14(10)
C9A C8A C13A 120.19(12)
C13A C8A P1A 119.48(10)
C8A C9A H9AA 120.5
C10A C9A C8A 119.03(13)
C10A C9A H9AA 120.5
C9A C10A H10B 119.7
C11A C10A C9A 120.52(13)
C11A C10A H10B 119.7
C10A C11A H11A 119.8
C12A C11A C10A 120.43(13)
C12A C11A H11A 119.8
C11A C12A H12A 120.0
C11A C12A C13A 119.99(14)
C13A C12A H12A 120.0
C8A C13A H13A 120.1
C12A C13A C8A 119.82(13)
C12A C13A H13A 120.1
C15A C14A P1A 119.20(9)
C19A C14A P1A 119.82(9)
C19A C14A C15A 119.98(11)
C14A C15A H15A 120.3
C16A C15A C14A 119.44(12)
C16A C15A H15A 120.3
C15A C16A H16A 119.8
C15A C16A C17A 120.35(12)
C17A C16A H16A 119.8
C16A C17A H17A 119.9
C18A C17A C16A 120.17(12)
C18A C17A H17A 119.9
C17A C18A H18A 119.9
C17A C18A C19A 120.17(12)
C19A C18A H18A 119.9
C14A C19A H19A 120.1
C18A C19A C14A 119.87(12)
C18A C19A H19A 120.1
C21A C20A P1A 119.50(9)
C25A C20A P1A 120.53(9)
C25A C20A C21A 119.89(11)
C20A C21A H21A 120.1
C22A C21A C20A 119.76(11)
C22A C21A H21A 120.1
C21A C22A H22A 120.0
C21A C22A C23A 120.08(12)
C23A C22A H22A 120.0
C22A C23A H23A 119.7
C22A C23A C24A 120.58(12)
C24A C23A H23A 119.7
C23A C24A H24A 120.1
C23A C24A C25A 119.86(12)
C25A C24A H24A 120.1
C20A C25A H25A 120.1
C24A C25A C20A 119.83(12)
C24A C25A H25A 120.1
N1S C1S C2S 178.42(18)
C1S C2S H2SA 109.5
C1S C2S H2SB 109.5
C1S C2S H2SC 109.5
H2SA C2S H2SB 109.5
H2SA C2S H2SC 109.5
H2SB C2S H2SC 109.5

loop_
_geom_bond_atom_site_label_1
_geom_bond_atom_site_label_2
_geom_bond_distance
N1 H1 0.8800
N1 C1 1.2993(15)
N1 B2 1.5270(16)
N2 H2 0.8800
N2 N3 1.3755(13)
N2 C1 1.3490(15)
N3 C4 1.2886(15)
C1 C2 1.5013(16)
C2 H2A 0.9900
C2 H2B 0.9900
C2 C3 1.5257(19)
C3 H3A 0.9800
C3 H3B 0.9800
C3 H3C 0.9800
C4 C5 1.4835(16)
C4 C11 1.4944(16)
C5 C6 1.4008(17)
C5 C10 1.3975(17)
C6 H6 0.9500
C6 C7 1.3875(17)
C7 H7 0.9500
C7 C8 1.3940(18)
C8 H8 0.9500
C8 C9 1.3858(18)
C9 H9 0.9500
C9 C10 1.3934(17)
C10 H10 0.9500
C11 C12 1.3965(17)
C11 C16 1.3932(17)
C12 H12 0.9500
C12 C13 1.3920(18)
C13 H13 0.9500
C13 C14 1.380(2)
C14 H14 0.9500
C14 C15 1.3862(19)
C15 H15 0.9500
C15 C16 1.3925(17)
C16 H16 0.9500
B1 H1A 1.1200
B1 B2 1.6975(19)
B1 B3 1.7017(18)
B1 B4 1.6949(19)
B1 B5 1.7057(19)
B2 B3 1.8184(18)
B2 B5 1.8263(18)
B2 B6 1.8106(19)
B2 B9 1.8069(19)
B3 H3 1.1200
B3 B4 1.8327(19)
B3 B6 1.8207(19)
B3 B7 1.8133(19)
B4 H4 1.1200
B4 B5 1.8252(19)
B4 B7 1.8227(19)
B4 B8 1.817(2)
B5 H5 1.1200
B5 B8 1.818(2)
B5 B9 1.825(2)
B6 H6A 1.1200
B6 B7 1.8247(19)
B6 B9 1.8385(19)
B6 B10 1.7033(18)
B7 H7A 1.1200
B7 B8 1.8480(19)
B7 B10 1.7085(19)
B8 H8A 1.1200
B8 B9 1.8238(19)
B8 B10 1.705(2)
B9 H9A 1.1200
B9 B10 1.697(2)
B10 H10A 1.1200
P1A C1A 1.8174(12)
P1A C8A 1.7952(12)
P1A C14A 1.7933(12)
P1A C20A 1.7979(12)
C1A H1AA 0.9900
C1A H1AB 0.9900
C1A C2A 1.5128(16)
C2A C3A 1.3951(17)
C2A C7A 1.3939(18)
C3A H3AA 0.9500
C3A C4A 1.3911(18)
C4A H4A 0.9500
C4A C5A 1.385(2)
C5A H5A 0.9500
C5A C6A 1.3883(19)
C6A H6AA 0.9500
C6A C7A 1.3864(18)
C7A H7AA 0.9500
C8A C9A 1.3973(18)
C8A C13A 1.4002(18)
C9A H9AA 0.9500
C9A C10A 1.3923(19)
C10A H10B 0.9500
C10A C11A 1.386(2)
C11A H11A 0.9500
C11A C12A 1.382(2)
C12A H12A 0.9500
C12A C13A 1.3873(18)
C13A H13A 0.9500
C14A C15A 1.4016(17)
C14A C19A 1.3969(17)
C15A H15A 0.9500
C15A C16A 1.3895(18)
C16A H16A 0.9500
C16A C17A 1.392(2)
C17A H17A 0.9500
C17A C18A 1.3846(19)
C18A H18A 0.9500
C18A C19A 1.3899(18)
C19A H19A 0.9500
C20A C21A 1.4007(17)
C20A C25A 1.3974(17)
C21A H21A 0.9500
C21A C22A 1.3862(18)
C22A H22A 0.9500
C22A C23A 1.3867(19)
C23A H23A 0.9500
C23A C24A 1.387(2)
C24A H24A 0.9500
C24A C25A 1.3905(18)
C25A H25A 0.9500
N1S C1S 1.148(2)
C1S C2S 1.452(2)
C2S H2SA 0.9800
C2S H2SB 0.9800
C2S H2SC 0.9800

loop_
_geom_torsion_atom_site_label_1
_geom_torsion_atom_site_label_2
_geom_torsion_atom_site_label_3
_geom_torsion_atom_site_label_4
_geom_torsion
N1 C1 C2 C3 -102.36(14)
N1 B2 B3 B1 105.16(14)
N1 B2 B3 B4 155.83(12)
N1 B2 B3 B6 -99.91(14)
N1 B2 B3 B7 -145.06(12)
N1 B2 B5 B1 -104.15(15)
N1 B2 B5 B4 -154.82(13)
N1 B2 B5 B8 146.18(12)
N1 B2 B5 B9 101.24(14)
N1 B2 B6 B3 123.58(11)
N1 B2 B6 B7 168.35(9)
N1 B2 B6 B9 -108.54(11)
N1 B2 B6 B10 -131.97(10)
N1 B2 B9 B5 -125.83(11)
N1 B2 B9 B6 105.90(11)
N1 B2 B9 B8 -170.69(10)
N1 B2 B9 B10 129.53(11)
N2 N3 C4 C5 -177.71(10)
N2 N3 C4 C11 1.14(17)
N2 C1 C2 C3 74.89(15)
N3 N2 C1 N1 -175.79(11)
N3 N2 C1 C2 6.91(17)
N3 C4 C5 C6 31.04(16)
N3 C4 C5 C10 -148.93(11)
N3 C4 C11 C12 87.41(15)
N3 C4 C11 C16 -92.54(15)
C1 N1 B2 B1 -85.19(16)
C1 N1 B2 B3 -157.37(12)
C1 N1 B2 B5 -12.2(2)
C1 N1 B2 B6 130.84(12)
C1 N1 B2 B9 61.55(17)
C1 N2 N3 C4 -179.83(11)
C4 C5 C6 C7 179.48(11)
C4 C5 C10 C9 178.82(11)
C4 C11 C12 C13 179.55(11)
C4 C11 C16 C15 179.70(11)
C5 C4 C11 C12 -93.77(13)
C5 C4 C11 C16 86.27(14)
C5 C6 C7 C8 1.37(18)
C6 C5 C10 C9 -1.16(17)
C6 C7 C8 C9 -0.48(18)
C7 C8 C9 C10 -1.22(18)
C8 C9 C10 C5 2.04(18)
C10 C5 C6 C7 -0.54(17)
C11 C4 C5 C6 -147.88(11)
C11 C4 C5 C10 32.15(16)
C11 C12 C13 C14 0.78(19)
C12 C11 C16 C15 -0.25(18)
C12 C13 C14 C15 -0.32(19)
C13 C14 C15 C16 -0.43(19)
C14 C15 C16 C11 0.71(19)
C16 C11 C12 C13 -0.49(18)
B1 B2 B3 B4 50.67(8)
B1 B2 B3 B6 154.94(10)
B1 B2 B3 B7 109.78(10)
B1 B2 B5 B4 -50.68(8)
B1 B2 B5 B8 -109.68(10)
B1 B2 B5 B9 -154.61(10)
B1 B2 B6 B3 -23.02(9)
B1 B2 B6 B7 21.75(12)
B1 B2 B6 B9 104.86(10)
B1 B2 B6 B10 81.43(12)
B1 B2 B9 B5 23.30(9)
B1 B2 B9 B6 -104.97(10)
B1 B2 B9 B8 -21.55(12)
B1 B2 B9 B10 -81.34(12)
B1 B3 B4 B5 50.38(8)
B1 B3 B4 B7 154.76(10)
B1 B3 B4 B8 109.61(10)
B1 B3 B6 B2 22.83(9)
B1 B3 B6 B7 -104.04(11)
B1 B3 B6 B9 -21.09(12)
B1 B3 B6 B10 -80.12(12)
B1 B3 B7 B4 -22.86(9)
B1 B3 B7 B6 104.24(10)
B1 B3 B7 B8 21.23(12)
B1 B3 B7 B10 80.38(12)
B1 B4 B5 B2 50.74(8)
B1 B4 B5 B8 154.16(10)
B1 B4 B5 B9 109.17(10)
B1 B4 B7 B3 22.94(9)
B1 B4 B7 B6 -22.04(12)
B1 B4 B7 B8 -104.74(10)
B1 B4 B7 B10 -81.67(12)
B1 B4 B8 B5 -23.64(9)
B1 B4 B8 B7 104.01(11)
B1 B4 B8 B9 21.46(12)
B1 B4 B8 B10 80.82(12)
B1 B5 B8 B4 23.37(9)
B1 B5 B8 B7 -20.92(12)
B1 B5 B8 B9 -103.58(10)
B1 B5 B8 B10 -80.28(12)
B1 B5 B9 B2 -22.95(9)
B1 B5 B9 B6 20.90(12)
B1 B5 B9 B8 103.98(10)
B1 B5 B9 B10 80.53(12)
B2 N1 C1 N2 1.56(19)
B2 N1 C1 C2 178.81(11)
B2 B1 B3 B4 -113.00(9)
B2 B1 B3 B6 -23.39(9)
B2 B1 B3 B7 -89.40(10)
B2 B1 B4 B3 57.20(8)
B2 B1 B4 B5 -57.30(8)
B2 B1 B4 B7 33.75(12)
B2 B1 B4 B8 -33.11(12)
B2 B1 B5 B4 113.12(9)
B2 B1 B5 B8 89.05(10)
B2 B1 B5 B9 23.48(9)
B2 B3 B4 B1 -50.97(8)
B2 B3 B4 B5 -0.59(9)
B2 B3 B4 B7 103.79(9)
B2 B3 B4 B8 58.64(9)
B2 B3 B6 B7 -126.87(9)
B2 B3 B6 B9 -43.92(8)
B2 B3 B6 B10 -102.95(11)
B2 B3 B7 B4 -82.30(9)
B2 B3 B7 B6 44.80(8)
B2 B3 B7 B8 -38.21(10)
B2 B3 B7 B10 20.94(12)
B2 B5 B8 B4 82.45(9)
B2 B5 B8 B7 38.16(10)
B2 B5 B8 B9 -44.49(8)
B2 B5 B8 B10 -21.19(12)
B2 B5 B9 B6 43.86(8)
B2 B5 B9 B8 126.93(9)
B2 B5 B9 B10 103.49(10)
B2 B6 B7 B3 -45.02(8)
B2 B6 B7 B4 0.22(10)
B2 B6 B7 B8 58.78(9)
B2 B6 B7 B10 108.75(10)
B2 B6 B9 B5 -44.32(8)
B2 B6 B9 B8 -103.38(9)
B2 B6 B9 B10 -153.90(10)
B2 B6 B10 B7 -89.94(10)
B2 B6 B10 B8 -32.71(12)
B2 B6 B10 B9 24.06(9)
B2 B9 B10 B6 -24.20(9)
B2 B9 B10 B7 32.52(12)
B2 B9 B10 B8 90.01(10)
B3 B1 B2 N1 -121.05(12)
B3 B1 B2 B5 114.97(9)
B3 B1 B2 B6 23.66(9)
B3 B1 B2 B9 91.00(10)
B3 B1 B4 B5 -114.50(9)
B3 B1 B4 B7 -23.45(9)
B3 B1 B4 B8 -90.31(10)
B3 B1 B5 B2 -56.17(8)
B3 B1 B5 B4 56.94(8)
B3 B1 B5 B8 32.88(12)
B3 B1 B5 B9 -32.69(12)
B3 B2 B5 B1 50.08(8)
B3 B2 B5 B4 -0.60(9)
B3 B2 B5 B8 -59.59(9)
B3 B2 B5 B9 -104.53(9)
B3 B2 B6 B7 44.77(8)
B3 B2 B6 B9 127.89(9)
B3 B2 B6 B10 104.45(10)
B3 B2 B9 B5 83.57(9)
B3 B2 B9 B6 -44.70(8)
B3 B2 B9 B8 38.72(11)
B3 B2 B9 B10 -21.07(12)
B3 B4 B5 B1 -50.15(8)
B3 B4 B5 B2 0.59(9)
B3 B4 B5 B8 104.02(9)
B3 B4 B5 B9 59.02(9)
B3 B4 B7 B6 -44.97(8)
B3 B4 B7 B8 -127.68(9)
B3 B4 B7 B10 -104.61(10)
B3 B4 B8 B5 -83.38(9)
B3 B4 B8 B7 44.27(8)
B3 B4 B8 B9 -38.28(10)
B3 B4 B8 B10 21.08(12)
B3 B6 B7 B4 45.25(8)
B3 B6 B7 B8 103.80(9)
B3 B6 B7 B10 153.77(10)
B3 B6 B9 B2 44.34(8)
B3 B6 B9 B5 0.02(10)
B3 B6 B9 B8 -59.04(9)
B3 B6 B9 B10 -109.57(10)
B3 B6 B10 B7 -24.43(10)
B3 B6 B10 B8 32.80(12)
B3 B6 B10 B9 89.57(10)
B3 B7 B8 B4 -44.77(8)
B3 B7 B8 B5 -0.11(10)
B3 B7 B8 B9 59.22(9)
B3 B7 B8 B10 109.60(10)
B3 B7 B10 B6 24.55(10)
B3 B7 B10 B8 -89.73(10)
B3 B7 B10 B9 -32.75(12)
B4 B1 B2 N1 -178.72(10)
B4 B1 B2 B3 -57.66(8)
B4 B1 B2 B5 57.31(9)
B4 B1 B2 B6 -34.00(12)
B4 B1 B2 B9 33.34(12)
B4 B1 B3 B2 113.01(9)
B4 B1 B3 B6 89.62(10)
B4 B1 B3 B7 23.60(9)
B4 B1 B5 B2 -113.12(9)
B4 B1 B5 B8 -24.07(9)
B4 B1 B5 B9 -89.63(10)
B4 B3 B6 B2 81.99(9)
B4 B3 B6 B7 -44.88(8)
B4 B3 B6 B9 38.07(10)
B4 B3 B6 B10 -20.96(12)
B4 B3 B7 B6 127.11(9)
B4 B3 B7 B8 44.09(8)
B4 B3 B7 B10 103.24(11)
B4 B5 B8 B7 -44.30(8)
B4 B5 B8 B9 -126.95(9)
B4 B5 B8 B10 -103.65(11)
B4 B5 B9 B2 -82.09(9)
B4 B5 B9 B6 -38.23(10)
B4 B5 B9 B8 44.84(8)
B4 B5 B9 B10 21.40(12)
B4 B7 B8 B5 44.66(8)
B4 B7 B8 B9 103.99(9)
B4 B7 B8 B10 154.37(10)
B4 B7 B10 B6 90.63(10)
B4 B7 B10 B8 -23.65(9)
B4 B7 B10 B9 33.32(12)
B4 B8 B9 B2 0.03(11)
B4 B8 B9 B5 -45.18(8)
B4 B8 B9 B6 58.94(9)
B4 B8 B9 B10 109.18(10)
B4 B8 B10 B6 -32.77(12)
B4 B8 B10 B7 23.82(9)
B4 B8 B10 B9 -89.99(10)
B5 B1 B2 N1 123.98(12)
B5 B1 B2 B3 -114.97(9)
B5 B1 B2 B6 -91.31(10)
B5 B1 B2 B9 -23.96(10)
B5 B1 B3 B2 56.34(8)
B5 B1 B3 B4 -56.67(9)
B5 B1 B3 B6 32.95(12)
B5 B1 B3 B7 -33.07(12)
B5 B1 B4 B3 114.50(9)
B5 B1 B4 B7 91.05(10)
B5 B1 B4 B8 24.19(10)
B5 B2 B3 B1 -50.08(8)
B5 B2 B3 B4 0.59(9)
B5 B2 B3 B6 104.86(9)
B5 B2 B3 B7 59.71(9)
B5 B2 B6 B3 -83.38(9)
B5 B2 B6 B7 -38.62(10)
B5 B2 B6 B9 44.50(8)
B5 B2 B6 B10 21.06(12)
B5 B2 B9 B6 -128.27(9)
B5 B2 B9 B8 -44.85(8)
B5 B2 B9 B10 -104.64(10)
B5 B4 B7 B3 83.09(9)
B5 B4 B7 B6 38.12(10)
B5 B4 B7 B8 -44.58(8)
B5 B4 B7 B10 -21.52(12)
B5 B4 B8 B7 127.65(9)
B5 B4 B8 B9 45.09(8)
B5 B4 B8 B10 104.46(11)
B5 B8 B9 B2 45.20(8)
B5 B8 B9 B6 104.12(9)
B5 B8 B9 B10 154.36(10)
B5 B8 B10 B6 33.18(12)
B5 B8 B10 B7 89.77(10)
B5 B8 B10 B9 -24.04(10)
B5 B9 B10 B6 -90.24(10)
B5 B9 B10 B7 -33.52(12)
B5 B9 B10 B8 23.96(9)
B6 B2 B3 B1 -154.94(10)
B6 B2 B3 B4 -104.27(9)
B6 B2 B3 B7 -45.15(8)
B6 B2 B5 B1 109.66(10)
B6 B2 B5 B4 58.98(9)
B6 B2 B5 B8 -0.01(10)
B6 B2 B5 B9 -44.95(8)
B6 B2 B9 B5 128.27(9)
B6 B2 B9 B8 83.42(9)
B6 B2 B9 B10 23.63(9)
B6 B3 B4 B1 -109.71(10)
B6 B3 B4 B5 -59.33(9)
B6 B3 B4 B7 45.05(8)
B6 B3 B4 B8 -0.10(10)
B6 B3 B7 B4 -127.11(9)
B6 B3 B7 B8 -83.02(9)
B6 B3 B7 B10 -23.86(9)
B6 B7 B8 B4 -104.10(9)
B6 B7 B8 B5 -59.44(9)
B6 B7 B8 B9 -0.11(9)
B6 B7 B8 B10 50.27(8)
B6 B7 B10 B8 -114.28(10)
B6 B7 B10 B9 -57.30(8)
B6 B9 B10 B7 56.72(8)
B6 B9 B10 B8 114.21(9)
B7 B3 B4 B1 -154.76(10)
B7 B3 B4 B5 -104.39(9)
B7 B3 B4 B8 -45.15(8)
B7 B3 B6 B2 126.87(9)
B7 B3 B6 B9 82.96(9)
B7 B3 B6 B10 23.92(9)
B7 B4 B5 B1 -108.93(10)
B7 B4 B5 B2 -58.20(9)
B7 B4 B5 B8 45.23(8)
B7 B4 B5 B9 0.24(11)
B7 B4 B8 B5 -127.65(9)
B7 B4 B8 B9 -82.56(9)
B7 B4 B8 B10 -23.19(9)
B7 B6 B9 B2 103.27(9)
B7 B6 B9 B5 58.95(9)
B7 B6 B9 B8 -0.11(9)
B7 B6 B9 B10 -50.64(8)
B7 B6 B10 B8 57.22(9)
B7 B6 B10 B9 113.99(9)
B7 B8 B9 B2 -58.80(10)
B7 B8 B9 B5 -104.01(9)
B7 B8 B9 B6 0.11(9)
B7 B8 B9 B10 50.35(8)
B7 B8 B10 B6 -56.59(8)
B7 B8 B10 B9 -113.81(9)
B8 B4 B5 B1 -154.16(10)
B8 B4 B5 B2 -103.43(9)
B8 B4 B5 B9 -44.99(8)
B8 B4 B7 B3 127.68(9)
B8 B4 B7 B6 82.70(9)
B8 B4 B7 B10 23.07(9)
B8 B5 B9 B2 -126.93(9)
B8 B5 B9 B6 -83.07(9)
B8 B5 B9 B10 -23.44(9)
B8 B7 B10 B6 114.28(9)
B8 B7 B10 B9 56.98(9)
B8 B9 B10 B6 -114.21(9)
B8 B9 B10 B7 -57.49(9)
B9 B2 B3 B1 -109.75(10)
B9 B2 B3 B4 -59.09(9)
B9 B2 B3 B6 45.18(8)
B9 B2 B3 B7 0.03(11)
B9 B2 B5 B1 154.61(10)
B9 B2 B5 B4 103.93(9)
B9 B2 B5 B8 44.94(8)
B9 B2 B6 B3 -127.89(9)
B9 B2 B6 B7 -83.12(9)
B9 B2 B6 B10 -23.44(9)
B9 B5 B8 B4 126.95(9)
B9 B5 B8 B7 82.65(9)
B9 B5 B8 B10 23.30(9)
B9 B6 B7 B3 -103.69(9)
B9 B6 B7 B4 -58.44(9)
B9 B6 B7 B8 0.11(9)
B9 B6 B7 B10 50.08(8)
B9 B6 B10 B7 -113.99(9)
B9 B6 B10 B8 -56.77(9)
B9 B8 B10 B6 57.22(9)
B9 B8 B10 B7 113.81(9)
B10 B6 B7 B3 -153.77(10)
B10 B6 B7 B4 -108.52(10)
B10 B6 B7 B8 -49.97(8)
B10 B6 B9 B2 153.90(10)
B10 B6 B9 B5 109.58(10)
B10 B6 B9 B8 50.52(8)
B10 B7 B8 B4 -154.37(10)
B10 B7 B8 B5 -109.71(10)
B10 B7 B8 B9 -50.38(8)
B10 B8 B9 B2 -109.16(10)
B10 B8 B9 B5 -154.36(10)
B10 B8 B9 B6 -50.24(8)
P1A C1A C2A C3A -83.05(13)
P1A C1A C2A C7A 94.52(12)
P1A C8A C9A C10A 174.05(10)
P1A C8A C13A C12A -174.19(10)
P1A C14A C15A C16A 167.32(10)
P1A C14A C19A C18A -167.47(10)
P1A C20A C21A C22A -176.55(10)
P1A C20A C25A C24A 177.22(10)
C1A P1A C8A C9A 45.49(12)
C1A P1A C8A C13A -139.55(10)
C1A P1A C14A C15A 46.38(11)
C1A P1A C14A C19A -145.06(10)
C1A P1A C20A C21A 69.88(11)
C1A P1A C20A C25A -106.96(10)
C1A C2A C3A C4A 176.36(11)
C1A C2A C7A C6A -176.53(11)
C2A C3A C4A C5A 0.2(2)
C3A C2A C7A C6A 1.09(19)
C3A C4A C5A C6A 1.1(2)
C4A C5A C6A C7A -1.2(2)
C5A C6A C7A C2A 0.1(2)
C7A C2A C3A C4A -1.24(18)
C8A P1A C1A C2A -174.30(8)
C8A P1A C14A C15A -73.87(11)
C8A P1A C14A C19A 94.69(10)
C8A P1A C20A C21A -169.24(9)
C8A P1A C20A C25A 13.92(12)
C8A C9A C10A C11A 0.0(2)
C9A C8A C13A C12A 0.77(19)
C9A C10A C11A C12A 1.0(2)
C10A C11A C12A C13A -1.1(2)
C11A C12A C13A C8A 0.2(2)
C13A C8A C9A C10A -0.88(19)
C14A P1A C1A C2A 68.01(10)
C14A P1A C8A C9A 166.24(10)
C14A P1A C8A C13A -18.80(11)
C14A P1A C20A C21A -52.78(11)
C14A P1A C20A C25A 130.38(10)
C14A C15A C16A C17A -0.03(19)
C15A C14A C19A C18A 1.00(18)
C15A C16A C17A C18A 1.52(19)
C16A C17A C18A C19A -1.7(2)
C17A C18A C19A C14A 0.48(19)
C19A C14A C15A C16A -1.22(18)
C20A P1A C1A C2A -54.20(10)
C20A P1A C8A C9A -74.61(11)
C20A P1A C8A C13A 100.35(11)
C20A P1A C14A C15A 167.83(9)
C20A P1A C14A C19A -23.61(12)
C20A C21A C22A C23A -0.7(2)
C21A C20A C25A C24A 0.39(18)
C21A C22A C23A C24A 0.5(2)
C22A C23A C24A C25A 0.3(2)
C23A C24A C25A C20A -0.7(2)
C25A C20A C21A C22A 0.31(18)
